data_2005016
loop_
_publ_author_name
'Lorenzo Luis, P. A.'
'Martin-Zarza, P.'
'Gili, P.'
'Ruiz-P\'erez, C.'
'Hern\'andez-Molina, M.'
'Solans, X.'

_publ_section_title
;
 Five New Chlorochromates of Organic Bases
;
_journal_issue 6
_journal_name_full 'Acta Crystallographica Section C'
_journal_page_first 1441
_journal_page_last 1448
_journal_paper_doi 10.1107/S0108270196000637
_journal_volume 52
_journal_year 1996
_chemical_formula_iupac '(C10 H10 N) [Cr O3 Cl]'
_chemical_formula_sum 'C10 H10 Cl Cr N O3'
_chemical_formula_weight 279.6
_space_group_IT_number 2
_symmetry_cell_setting triclinic
_symmetry_space_group_name_Hall '-P 1'
_symmetry_space_group_name_H-M 'P -1'
_atom_type_scat_source IntTabC
_cell_angle_alpha 104.89(1)
_cell_angle_beta 100.34(3)
_cell_angle_gamma 92.11(3)
_cell_formula_units_Z 2
_cell_length_a 6.748(5)
_cell_length_b 7.957(5)
_cell_length_c 11.611(2)
_cell_measurement_reflns_used 25
_cell_measurement_temperature 293
_cell_measurement_theta_max 18
_cell_measurement_theta_min 6
_cell_volume 590.5(6)
_diffrn_measurement_device 'Enraf-Nonius CAD-4'
_diffrn_measurement_method '\w/2\q scans'
_diffrn_radiation_type MoK\a
_diffrn_radiation_wavelength 0.71073
_diffrn_reflns_av_R_equivalents 0.045
_diffrn_reflns_limit_h_max 9
_diffrn_reflns_limit_h_min -9
_diffrn_reflns_limit_k_max 10
_diffrn_reflns_limit_k_min -11
_diffrn_reflns_limit_l_max 16
_diffrn_reflns_limit_l_min -3
_diffrn_reflns_number 3467
_diffrn_reflns_theta_max 30
_diffrn_standards_decay_% <10
_diffrn_standards_interval_time 60
_diffrn_standards_number 3
_exptl_absorpt_coefficient_mu 1.18
_exptl_absorpt_correction_type none
_exptl_crystal_colour red-orange
_exptl_crystal_density_diffrn 1.574
_exptl_crystal_density_method none
_exptl_crystal_description prism
_exptl_crystal_size_max 0.3
_exptl_crystal_size_mid 0.2
_exptl_crystal_size_min 0.15
_refine_diff_density_max 0.905
_refine_diff_density_min -1.118
_refine_ls_extinction_method none
_refine_ls_goodness_of_fit_obs 1.341
_refine_ls_hydrogen_treatment 'H atoms see text'
_refine_ls_number_parameters 158
_refine_ls_number_reflns 3265
_refine_ls_R_factor_obs 0.0601
_refine_ls_shift/esd_max 0.412
_refine_ls_structure_factor_coef Fsqd
_refine_ls_weighting_scheme
;[\s^2^(F~o~^2^)+(0.0927P^2^)+(0.0771P)^-1^] where P =
[max(F~o~^2^,0)+2F~c~^2^]/3
;
_refine_ls_wR_factor_obs 0.1578
_reflns_number_observed 2977
_reflns_number_total 3432
_reflns_observed_criterion I>2\s(I)
_cod_data_source_file ka1153.cif
_cod_data_source_block 3
_cod_original_cell_volume 590.0(10)
_cod_database_code 2005016

loop_
_symmetry_equiv_pos_as_xyz
x,y,z
-x,-y,-z

loop_
_atom_site_label
_atom_site_fract_x
_atom_site_fract_y
_atom_site_fract_z
_atom_site_U_iso_or_equiv
Cr(1) 0.10212(4) 0.31689(4) 0.23002(3) .0457(1)
Cl(1) -0.09261(1) 0.07266(8) 0.17072(7) .0707(2)
O(1) 0.0227(3) 0.4343(2) 0.1386(2) .0650(6)
O(2) 0.3295(2) 0.2696(3) 0.2239(2) .0683(7)
O(3) 0.0799(3) 0.4099(3) 0.3658(2) .0697(7)
N(1) 0.7079(3) 0.6443(2) 0.1580(2) .0515(6)
C(1) 0.5990(3) 0.6896(2) 0.2486(2) .0458(5)
C(2) 0.6587(3) 0.6501(3) 0.3604(2) .0558(7)
C(3) 0.5429(4) 0.6978(3) 0.4468(2) .0593(8)
C(4) 0.3662(3) 0.7866(3) 0.4279(2) .0544(8)
C(5) 0.3093(3) 0.8249(3) 0.3194(2) .0520(7)
C(6) 0.4241(3) 0.7781(2) 0.2267(2) .0455(6)
C(7) 0.3717(3) 0.8155(3) 0.1133(2) .0535(7)
C(8) 0.4885(4) 0.7672(3) 0.0268(2) .0575(7)
C(9) 0.6576(4) 0.6799(3) 0.0518(2) .0560(7)
C(10) 0.2466(6) 0.8342(5) 0.5274(3) .0742(11)
H1 0.81419(27) 0.59009(22) 0.17072(17) ?
H2 0.77436(35) 0.59276(30) 0.37527(21) ?
H3 0.58119(40) 0.67120(32) 0.52069(21) ?
H5 0.19353(32) 0.88252(28) 0.30594(20) ?
H7 0.25704(34) 0.87326(29) 0.09692(20) ?
H8 0.45430(39) 0.79285(31) -0.04760(20) ?
H9 0.73683(37) 0.64598(29) -0.00664(21) ?
H101 0.3280(85) 0.8880(81) 0.6166(56) ?
H102 0.1825(102) 0.7556(92) 0.5296(57) ?
H103 0.1720(96) 0.9275(95) 0.5226(54) ?

loop_
_geom_angle_atom_site_label_1
_geom_angle_atom_site_label_2
_geom_angle_atom_site_label_3
_geom_angle
_geom_angle_publ_flag
O(1) Cr(1) O(2) 111.80(10) yes
O(1) Cr(1) O(3) 111.10(10) yes
O(2) Cr(1) O(3) 111.50(10) yes
Cl(1) Cr(1) O(1) 107.30(10) yes
Cl(1) Cr(1) O(2) 107.70(10) yes
Cl(1) Cr(1) O(3) 107.20(10) yes
C(1) N(1) C(9) 123.2(2) yes
N(1) C(1) C(6) 118.0(2) yes
N(1) C(1) C(2) 121.3(2) yes
C(3) C(4) C(10) 119.2(2) yes
C(3) C(4) C(5) 118.8(2) yes
C(5) C(4) C(10) 121.0(3) yes
C(4) C(5) C(6) 120.9(2) yes
C(1) C(6) C(5) 118.7(2) yes
C(2) C(1) C(6) 120.6(2) yes
C(1) C(2) C(3) 118.4(2) yes
C(2) C(3) C(4) 122.5(2) yes
C(5) C(6) C(7) 123.0(2) yes
C(1) C(6) C(7) 118.3(2) yes
C(6) C(7) C(8) 120.5(2) yes
C(7) C(8) C(9) 119.3(2) yes
N(1) C(9) C(8) 120.6(2) yes

loop_
_geom_bond_atom_site_label_1
_geom_bond_atom_site_label_2
_geom_bond_distance
_geom_bond_publ_flag
Cr(1) Cl(1) 2.1820(10) yes
Cr(1) O(1) 1.622(2) yes
Cr(1) O(2) 1.603(2) yes
Cr(1) O(3) 1.597(2) yes
N(1) C(1) 1.372(3) yes
N(1) C(9) 1.324(3) yes
C(1) C(2) 1.407(3) yes
C(1) C(6) 1.416(3) yes
C(2) C(3) 1.368(4) yes
C(3) C(4) 1.422(4) yes
C(4) C(5) 1.364(3) yes
C(4) C(10) 1.504(4) yes
C(5) C(6) 1.418(3) yes
C(6) C(7) 1.411(3) yes
C(7) C(8) 1.373(4) yes
C(8) C(9) 1.384(4) yes
